data_7202790
loop_
_publ_author_name
'Lee, Kwang-Ming'
'Chen, Jack C. C.'
'Huang, Chao-June'
'Lin, Ivan J. B.'

_publ_section_title
;
 Rectangular architectures formed by acyclic
 diamido-metal-N-heterocyclic carbenes with skewed conformation
;
_journal_issue 4
_journal_name_full CrystEngComm
_journal_page_first 278
_journal_paper_doi 10.1039/b702032p
_journal_volume 9
_journal_year 2007
_chemical_formula_sum 'C18 H18 F12 Hg N10 O2 P2'
_chemical_formula_weight 896.95
_chemical_name_systematic
;
?
;
_space_group_IT_number 2
_symmetry_cell_setting triclinic
_symmetry_space_group_name_Hall '-P 1'
_symmetry_space_group_name_H-M 'P -1'
_atom_sites_solution_hydrogens geom
_atom_sites_solution_primary direct
_atom_sites_solution_secondary difmap
_audit_creation_method SHELXL-97
_cell_angle_alpha 77.141(6)
_cell_angle_beta 87.457(7)
_cell_angle_gamma 77.036(6)
_cell_formula_units_Z 2
_cell_length_a 8.6944(6)
_cell_length_b 13.1067(11)
_cell_length_c 13.2853(9)
_cell_measurement_reflns_used 20
_cell_measurement_temperature 298(2)
_cell_measurement_theta_max 12.64
_cell_measurement_theta_min 10.19
_cell_volume 1438.31(19)
_computing_cell_refinement 'Bruker XSCANS'
_computing_data_collection 'Bruker XSCANS'
_computing_data_reduction 'Bruker SHELXTL'
_computing_molecular_graphics 'Bruker SHELXTL'
_computing_publication_material 'Bruker SHELXTL'
_computing_structure_refinement 'SHELXL-97 (Sheldrick, 1997)'
_computing_structure_solution 'SHELXS-97 (Sheldrick, 1990)'
_diffrn_ambient_temperature 298(2)
_diffrn_measured_fraction_theta_full 0.994
_diffrn_measured_fraction_theta_max 0.994
_diffrn_measurement_device_type 'Bruker P4'
_diffrn_measurement_method '\w scans'
_diffrn_radiation_monochromator graphite
_diffrn_radiation_source 'fine-focus sealed tube'
_diffrn_radiation_type MoK\a
_diffrn_radiation_wavelength 0.71073
_diffrn_reflns_av_R_equivalents 0.0252
_diffrn_reflns_av_sigmaI/netI 0.0361
_diffrn_reflns_limit_h_max 10
_diffrn_reflns_limit_h_min -10
_diffrn_reflns_limit_k_max 15
_diffrn_reflns_limit_k_min -15
_diffrn_reflns_limit_l_max 15
_diffrn_reflns_limit_l_min -15
_diffrn_reflns_number 10093
_diffrn_reflns_theta_full 25.00
_diffrn_reflns_theta_max 25.00
_diffrn_reflns_theta_min 1.57
_diffrn_standards_decay_% 3.94
_diffrn_standards_interval_count 197
_diffrn_standards_number 3
_exptl_absorpt_coefficient_mu 5.578
_exptl_absorpt_correction_T_max 0.8493
_exptl_absorpt_correction_T_min 0.7188
_exptl_absorpt_correction_type empirical
_exptl_crystal_colour white
_exptl_crystal_density_diffrn 2.071
_exptl_crystal_density_method 'not measured'
_exptl_crystal_description column
_exptl_crystal_F_000 860
_exptl_crystal_size_max 0.2
_exptl_crystal_size_mid 0.1
_exptl_crystal_size_min 0.1
_refine_diff_density_max 3.687
_refine_diff_density_min -3.459
_refine_diff_density_rms 0.185
_refine_ls_extinction_method none
_refine_ls_goodness_of_fit_ref 1.212
_refine_ls_hydrogen_treatment constr
_refine_ls_matrix_type full
_refine_ls_number_parameters 406
_refine_ls_number_reflns 5050
_refine_ls_number_restraints 0
_refine_ls_restrained_S_all 1.212
_refine_ls_R_factor_all 0.0617
_refine_ls_R_factor_gt 0.0529
_refine_ls_shift/su_max 0.001
_refine_ls_shift/su_mean 0.000
_refine_ls_structure_factor_coef Fsqd
_refine_ls_weighting_details 'calc w=1/[\s^2^(Fo^2^)+(0.0100P)^2^+20.0000P] where P=(Fo^2^+2Fc^2^)/3'
_refine_ls_weighting_scheme calc
_refine_ls_wR_factor_gt 0.1220
_refine_ls_wR_factor_ref 0.1250
_reflns_number_gt 4376
_reflns_number_total 5050
_reflns_threshold_expression >2sigma(I)
_cod_data_source_file b702032p.txt
_cod_data_source_block 2
_cod_depositor_comments
;
The following automatic conversions were performed:
'_symmetry_cell_setting' value 'Triclinic' changed to 'triclinic'
according to '/home/saulius/struct/CIF-dictionaries/cif_core.dic'
dictionary named 'cif_core.dic' version 2.4.1 from 2010-06-29.

Automatic conversion script
Id: cif_fix_enum 1527 2010-12-29 10:47:43Z saulius 
;
_cod_original_cell_volume 1438.31(18)
_cod_original_sg_symbol_H-M P-1
_cod_database_code 7202790

loop_
_symmetry_equiv_pos_as_xyz
'x, y, z'
'-x, -y, -z'

loop_
_atom_site_label
_atom_site_type_symbol
_atom_site_fract_x
_atom_site_fract_y
_atom_site_fract_z
_atom_site_U_iso_or_equiv
_atom_site_adp_type
_atom_site_occupancy
_atom_site_symmetry_multiplicity
_atom_site_calc_flag
_atom_site_refinement_flags
_atom_site_disorder_assembly
_atom_site_disorder_group
Hg1 Hg 0.69725(5) 0.70055(3) 0.69507(3) 0.04021(14) Uani 1 1 d . . .
P1 P 0.2116(5) 0.6991(3) 0.6954(3) 0.0632(9) Uani 1 1 d . . .
P2 P 0.7687(5) 0.8634(3) 1.1365(3) 0.0660(9) Uani 1 1 d . . .
F1 F 0.123(2) 0.6139(17) 0.7044(17) 0.261(11) Uani 1 1 d . . .
F2 F 0.145(2) 0.7278(15) 0.7944(10) 0.205(8) Uani 1 1 d . . .
F3 F 0.0879(18) 0.7810(14) 0.6253(11) 0.200(8) Uani 1 1 d . . .
F4 F 0.3463(17) 0.6212(10) 0.7651(11) 0.155(5) Uani 1 1 d . . .
F5 F 0.3228(19) 0.7807(10) 0.6778(11) 0.167(6) Uani 1 1 d . . .
F6 F 0.2909(16) 0.6643(12) 0.5960(9) 0.157(5) Uani 1 1 d . . .
F7 F 0.696(2) 0.9335(10) 1.0337(8) 0.182(7) Uani 1 1 d . . .
F8 F 0.9387(13) 0.8549(11) 1.0978(13) 0.172(7) Uani 1 1 d . . .
F9 F 0.5937(13) 0.8677(11) 1.1796(10) 0.137(4) Uani 1 1 d . . .
F10 F 0.8265(16) 0.7924(8) 1.2429(9) 0.139(5) Uani 1 1 d . . .
F11 F 0.7740(12) 0.9648(7) 1.1803(8) 0.103(3) Uani 1 1 d . . .
F12 F 0.7654(12) 0.7615(9) 1.0917(10) 0.132(4) Uani 1 1 d . . .
O1 O 0.7050(10) 0.3744(9) 0.6935(8) 0.079(3) Uani 1 1 d . . .
O2 O 0.7890(9) 0.6266(6) 0.4850(7) 0.059(2) Uani 1 1 d . . .
N1 N 0.7191(11) 0.9157(7) 0.5637(7) 0.047(2) Uani 1 1 d . . .
N2 N 0.6199(11) 0.8350(7) 0.4723(7) 0.049(2) Uani 1 1 d . . .
N3 N 0.7779(12) 0.8732(8) 0.7382(7) 0.054(2) Uani 1 1 d . . .
N4 N 0.8172(17) 1.0354(9) 0.6331(10) 0.084(4) Uani 1 1 d . . .
N5 N 0.6069(13) 0.5862(9) 0.3958(10) 0.081(4) Uani 1 1 d . . .
H5A H 0.6627 0.5233 0.3947 0.097 Uiso 1 1 calc R . .
H5B H 0.5155 0.6074 0.3667 0.097 Uiso 1 1 calc R . .
N6 N 0.7201(10) 0.5547(7) 0.9058(7) 0.043(2) Uani 1 1 d . . .
N7 N 0.8632(10) 0.4707(7) 0.8051(7) 0.043(2) Uani 1 1 d . . .
N8 N 0.5629(11) 0.7246(7) 0.8788(7) 0.052(2) Uani 1 1 d . . .
N9 N 0.5690(14) 0.6058(8) 1.0423(8) 0.065(3) Uani 1 1 d . . .
N10 N 0.9033(12) 0.3426(9) 0.5838(8) 0.064(3) Uani 1 1 d . . .
H10A H 0.8542 0.3096 0.5511 0.076 Uiso 1 1 calc R . .
H10B H 0.9968 0.3503 0.5653 0.076 Uiso 1 1 calc R . .
C1 C 0.6659(11) 0.8245(8) 0.5700(8) 0.038(2) Uani 1 1 d . . .
C2 C 0.7058(16) 0.9785(10) 0.4649(10) 0.060(3) Uani 1 1 d . . .
H2A H 0.7349 1.0440 0.4430 0.072 Uiso 1 1 calc R . .
C3 C 0.6435(14) 0.9275(9) 0.4073(9) 0.055(3) Uani 1 1 d . . .
H3A H 0.6205 0.9497 0.3371 0.066 Uiso 1 1 calc R . .
C4 C 0.7754(13) 0.9432(9) 0.6521(9) 0.049(3) Uani 1 1 d . . .
C5 C 0.8283(18) 0.8982(12) 0.8203(11) 0.071(4) Uani 1 1 d . . .
H5C H 0.8298 0.8511 0.8841 0.086 Uiso 1 1 calc R . .
C6 C 0.8780(19) 0.9911(12) 0.8137(13) 0.079(4) Uani 1 1 d . . .
H6A H 0.9154 1.0080 0.8710 0.095 Uiso 1 1 calc R . .
C7 C 0.870(2) 1.0567(12) 0.7197(15) 0.096(6) Uani 1 1 d . . .
H7A H 0.9026 1.1207 0.7133 0.115 Uiso 1 1 calc R . .
C8 C 0.5457(13) 0.7572(9) 0.4387(9) 0.053(3) Uani 1 1 d . . .
H8A H 0.5056 0.7870 0.3689 0.064 Uiso 1 1 calc R . .
H8B H 0.4569 0.7455 0.4832 0.064 Uiso 1 1 calc R . .
C9 C 0.6609(14) 0.6493(9) 0.4416(9) 0.049(3) Uani 1 1 d . . .
C10 C 0.7582(11) 0.5648(8) 0.8066(7) 0.033(2) Uani 1 1 d . . .
C11 C 0.7922(15) 0.4561(9) 0.9663(9) 0.056(3) Uani 1 1 d . . .
H11A H 0.7798 0.4311 1.0367 0.067 Uiso 1 1 calc R . .
C12 C 0.8840(15) 0.4050(9) 0.9007(10) 0.059(3) Uani 1 1 d . . .
H12A H 0.9497 0.3371 0.9176 0.071 Uiso 1 1 calc R . .
C13 C 0.6073(13) 0.6347(8) 0.9466(9) 0.044(2) Uani 1 1 d . . .
C14 C 0.4533(16) 0.7996(10) 0.9153(11) 0.066(4) Uani 1 1 d . . .
H14A H 0.4116 0.8649 0.8710 0.079 Uiso 1 1 calc R . .
C15 C 0.4043(18) 0.7812(12) 1.0136(12) 0.074(4) Uani 1 1 d . . .
H15A H 0.3334 0.8342 1.0386 0.089 Uiso 1 1 calc R . .
C16 C 0.4598(19) 0.6844(13) 1.0755(12) 0.080(5) Uani 1 1 d . . .
H16A H 0.4229 0.6704 1.1428 0.096 Uiso 1 1 calc R . .
C17 C 0.9375(12) 0.4423(9) 0.7101(9) 0.046(3) Uani 1 1 d . . .
H17A H 1.0421 0.3972 0.7260 0.055 Uiso 1 1 calc R . .
H17B H 0.9482 0.5069 0.6606 0.055 Uiso 1 1 calc R . .
C18 C 0.8348(13) 0.3814(9) 0.6624(9) 0.048(3) Uani 1 1 d . . .

loop_
_atom_site_aniso_label
_atom_site_aniso_U_11
_atom_site_aniso_U_22
_atom_site_aniso_U_33
_atom_site_aniso_U_23
_atom_site_aniso_U_13
_atom_site_aniso_U_12
Hg1 0.0481(2) 0.0307(2) 0.0404(2) -0.00825(15) 0.00249(16) -0.00576(16)
P1 0.073(2) 0.062(2) 0.0599(19) -0.0239(16) 0.0045(17) -0.0169(17)
P2 0.072(2) 0.055(2) 0.071(2) -0.0274(18) -0.0013(18) 0.0014(17)
F1 0.29(2) 0.29(2) 0.31(2) -0.102(19) 0.045(19) -0.25(2)
F2 0.203(15) 0.28(2) 0.110(10) -0.090(12) 0.036(10) 0.039(14)
F3 0.156(13) 0.220(17) 0.155(13) -0.020(12) -0.043(10) 0.088(12)
F4 0.168(12) 0.115(9) 0.160(12) -0.001(8) -0.062(10) -0.002(8)
F5 0.239(16) 0.109(9) 0.166(12) 0.003(8) -0.029(11) -0.095(10)
F6 0.156(11) 0.220(15) 0.110(9) -0.089(10) 0.037(8) -0.027(10)
F7 0.291(19) 0.130(10) 0.071(7) -0.016(7) 0.003(9) 0.056(11)
F8 0.092(8) 0.195(13) 0.309(18) -0.202(14) 0.086(10) -0.068(8)
F9 0.091(7) 0.197(12) 0.151(10) -0.106(10) 0.021(7) -0.024(8)
F10 0.191(12) 0.075(7) 0.127(9) -0.016(6) -0.055(9) 0.024(7)
F11 0.117(7) 0.064(5) 0.141(8) -0.061(6) 0.027(6) -0.016(5)
F12 0.089(7) 0.127(8) 0.215(12) -0.128(9) -0.020(7) -0.004(6)
O1 0.049(5) 0.128(9) 0.083(7) -0.054(6) 0.017(5) -0.038(6)
O2 0.045(5) 0.056(5) 0.074(6) -0.026(4) -0.005(4) 0.003(4)
N1 0.057(6) 0.030(4) 0.046(5) -0.003(4) 0.005(4) 0.000(4)
N2 0.058(6) 0.038(5) 0.044(5) -0.012(4) 0.004(4) 0.004(4)
N3 0.071(7) 0.048(6) 0.049(6) -0.017(5) 0.004(5) -0.020(5)
N4 0.122(11) 0.046(6) 0.092(9) -0.011(6) -0.010(8) -0.034(7)
N5 0.061(7) 0.062(7) 0.130(11) -0.047(7) -0.014(7) -0.006(6)
N6 0.046(5) 0.037(5) 0.046(5) -0.006(4) -0.004(4) -0.011(4)
N7 0.050(5) 0.035(5) 0.043(5) -0.010(4) -0.003(4) -0.005(4)
N8 0.056(6) 0.044(5) 0.057(6) -0.020(5) 0.011(5) -0.006(4)
N9 0.093(8) 0.059(6) 0.047(6) -0.018(5) 0.019(6) -0.026(6)
N10 0.055(6) 0.086(8) 0.063(7) -0.036(6) 0.008(5) -0.024(6)
C1 0.028(5) 0.044(6) 0.047(6) -0.016(5) 0.002(4) -0.009(4)
C2 0.076(9) 0.040(6) 0.056(7) -0.004(6) 0.014(6) -0.003(6)
C3 0.062(8) 0.047(7) 0.046(7) -0.007(6) 0.005(6) 0.006(6)
C4 0.052(7) 0.037(6) 0.059(7) -0.018(5) 0.005(5) -0.006(5)
C5 0.090(11) 0.074(9) 0.058(8) -0.027(7) 0.008(7) -0.023(8)
C6 0.099(12) 0.067(9) 0.089(11) -0.039(9) -0.003(9) -0.030(8)
C7 0.130(15) 0.053(9) 0.121(15) -0.030(10) -0.015(12) -0.038(9)
C8 0.043(6) 0.061(7) 0.056(7) -0.025(6) -0.007(5) 0.002(5)
C9 0.048(7) 0.045(6) 0.056(7) -0.017(5) 0.004(5) -0.011(5)
C10 0.032(5) 0.036(5) 0.038(5) -0.013(4) 0.002(4) -0.016(4)
C11 0.077(9) 0.044(6) 0.045(7) -0.007(5) 0.001(6) -0.010(6)
C12 0.070(8) 0.036(6) 0.062(8) -0.004(6) -0.012(6) 0.002(6)
C13 0.047(6) 0.041(6) 0.049(7) -0.015(5) 0.001(5) -0.014(5)
C14 0.069(9) 0.050(7) 0.077(9) -0.026(7) 0.005(7) -0.001(6)
C15 0.080(10) 0.073(10) 0.084(10) -0.049(9) 0.029(8) -0.019(8)
C16 0.100(12) 0.091(11) 0.069(9) -0.047(9) 0.040(9) -0.042(10)
C17 0.037(6) 0.044(6) 0.060(7) -0.018(5) 0.008(5) -0.008(5)
C18 0.040(6) 0.049(6) 0.055(7) -0.013(5) 0.002(5) -0.009(5)

loop_
_atom_type_symbol
_atom_type_description
_atom_type_scat_dispersion_real
_atom_type_scat_dispersion_imag
_atom_type_scat_source
C C 0.0033 0.0016 'International Tables Vol C Tables 4.2.6.8 and 6.1.1.4'
H H 0.0000 0.0000 'International Tables Vol C Tables 4.2.6.8 and 6.1.1.4'
N N 0.0061 0.0033 'International Tables Vol C Tables 4.2.6.8 and 6.1.1.4'
O O 0.0106 0.0060 'International Tables Vol C Tables 4.2.6.8 and 6.1.1.4'
F F 0.0171 0.0103 'International Tables Vol C Tables 4.2.6.8 and 6.1.1.4'
P P 0.1023 0.0942 'International Tables Vol C Tables 4.2.6.8 and 6.1.1.4'
Hg Hg -2.3894 9.2266 'International Tables Vol C Tables 4.2.6.8 and 6.1.1.4'

loop_
_geom_angle_atom_site_label_1
_geom_angle_atom_site_label_2
_geom_angle_atom_site_label_3
_geom_angle
_geom_angle_site_symmetry_1
_geom_angle_site_symmetry_3
_geom_angle_publ_flag
C1 Hg1 C10 170.5(4) . . ?
C1 Hg1 N3 69.0(4) . . ?
C10 Hg1 N3 114.2(3) . . ?
F1 P1 F2 92.7(11) . . ?
F1 P1 F3 92.9(12) . . ?
F2 P1 F3 95.9(9) . . ?
F1 P1 F4 91.2(11) . . ?
F2 P1 F4 84.7(8) . . ?
F3 P1 F4 175.8(10) . . ?
F1 P1 F5 172.4(11) . . ?
F2 P1 F5 93.9(10) . . ?
F3 P1 F5 90.2(10) . . ?
F4 P1 F5 85.7(8) . . ?
F1 P1 F6 87.7(10) . . ?
F2 P1 F6 176.1(9) . . ?
F3 P1 F6 87.9(8) . . ?
F4 P1 F6 91.4(8) . . ?
F5 P1 F6 85.4(8) . . ?
F8 P2 F7 94.0(9) . . ?
F8 P2 F10 91.2(9) . . ?
F7 P2 F10 174.8(9) . . ?
F8 P2 F11 91.7(6) . . ?
F7 P2 F11 92.1(7) . . ?
F10 P2 F11 88.5(6) . . ?
F8 P2 F12 87.6(6) . . ?
F7 P2 F12 87.9(7) . . ?
F10 P2 F12 91.6(7) . . ?
F11 P2 F12 179.3(6) . . ?
F8 P2 F9 177.7(9) . . ?
F7 P2 F9 87.9(8) . . ?
F10 P2 F9 86.9(8) . . ?
F11 P2 F9 89.5(6) . . ?
F12 P2 F9 91.3(6) . . ?
C1 N1 C2 112.0(10) . . ?
C1 N1 C4 122.7(9) . . ?
C2 N1 C4 125.2(10) . . ?
C1 N2 C3 113.3(10) . . ?
C1 N2 C8 123.5(9) . . ?
C3 N2 C8 123.1(10) . . ?
C4 N3 C5 116.1(11) . . ?
C4 N3 Hg1 107.4(7) . . ?
C5 N3 Hg1 136.3(9) . . ?
C4 N4 C7 112.0(13) . . ?
C10 N6 C11 113.0(9) . . ?
C10 N6 C13 124.0(9) . . ?
C11 N6 C13 122.9(9) . . ?
C12 N7 C10 111.5(9) . . ?
C12 N7 C17 124.7(9) . . ?
C10 N7 C17 123.7(9) . . ?
C13 N8 C14 113.6(10) . . ?
C13 N9 C16 112.7(12) . . ?
N2 C1 N1 101.9(9) . . ?
N2 C1 Hg1 133.1(8) . . ?
N1 C1 Hg1 124.1(7) . . ?
C3 C2 N1 106.7(11) . . ?
C2 C3 N2 106.0(11) . . ?
N3 C4 N4 129.6(12) . . ?
N3 C4 N1 115.5(10) . . ?
N4 C4 N1 114.8(11) . . ?
N3 C5 C6 121.8(14) . . ?
C7 C6 C5 116.3(14) . . ?
C6 C7 N4 124.3(14) . . ?
N2 C8 C9 112.5(9) . . ?
O2 C9 N5 124.9(11) . . ?
O2 C9 C8 121.6(10) . . ?
N5 C9 C8 113.5(11) . . ?
N6 C10 N7 103.0(8) . . ?
N6 C10 Hg1 125.7(7) . . ?
N7 C10 Hg1 130.6(7) . . ?
C12 C11 N6 104.8(10) . . ?
C11 C12 N7 107.6(10) . . ?
N9 C13 N8 131.4(11) . . ?
N9 C13 N6 115.6(10) . . ?
N8 C13 N6 113.0(9) . . ?
C15 C14 N8 121.4(13) . . ?
C14 C15 C16 118.7(13) . . ?
C15 C16 N9 122.1(13) . . ?
N7 C17 C18 110.0(8) . . ?
O1 C18 N10 124.6(11) . . ?
O1 C18 C17 122.1(10) . . ?
N10 C18 C17 113.2(10) . . ?

loop_
_geom_bond_atom_site_label_1
_geom_bond_atom_site_label_2
_geom_bond_distance
_geom_bond_site_symmetry_2
_geom_bond_publ_flag
Hg1 C1 2.028(11) . ?
Hg1 C10 2.028(10) . ?
Hg1 N3 2.696(9) . ?
P1 F1 1.474(12) . ?
P1 F2 1.503(12) . ?
P1 F3 1.517(12) . ?
P1 F4 1.552(12) . ?
P1 F5 1.569(12) . ?
P1 F6 1.572(11) . ?
P2 F8 1.532(10) . ?
P2 F7 1.539(12) . ?
P2 F10 1.544(11) . ?
P2 F11 1.575(8) . ?
P2 F12 1.585(9) . ?
P2 F9 1.595(11) . ?
O1 C18 1.200(13) . ?
O2 C9 1.222(13) . ?
N1 C1 1.360(13) . ?
N1 C2 1.379(14) . ?
N1 C4 1.438(14) . ?
N2 C1 1.344(13) . ?
N2 C3 1.374(14) . ?
N2 C8 1.476(15) . ?
N3 C4 1.296(14) . ?
N3 C5 1.323(16) . ?
N4 C4 1.307(15) . ?
N4 C7 1.36(2) . ?
N5 C9 1.303(15) . ?
N6 C10 1.330(12) . ?
N6 C11 1.388(14) . ?
N6 C13 1.449(14) . ?
N7 C12 1.361(14) . ?
N7 C10 1.364(12) . ?
N7 C17 1.476(13) . ?
N8 C13 1.304(14) . ?
N8 C14 1.364(15) . ?
N9 C13 1.294(14) . ?
N9 C16 1.372(17) . ?
N10 C18 1.323(14) . ?
C2 C3 1.324(18) . ?
C5 C6 1.365(19) . ?
C6 C7 1.34(2) . ?
C8 C9 1.533(15) . ?
C11 C12 1.343(17) . ?
C14 C15 1.343(19) . ?
C15 C16 1.35(2) . ?
C17 C18 1.558(15) . ?
